data_7029028
loop_
_publ_author_name
'Delgado-Mart\'inez, Patricia'
'Gonz\'alez-Prieto, Rodrigo'
'G\'omez-Garc\'ia, Carlos J'
'Jim\'enez-Aparicio, Reyes'
'Priego, Jos\'e L'
'Torres, M. Rosario'

_publ_section_title
;
 Structural, magnetic and electrical properties of one-dimensional
 tetraamidatodiruthenium compounds.
;
_journal_issue 8
_journal_name_full 'Dalton transactions (Cambridge, England : 2003)'
_journal_page_first 3227
_journal_page_last 3237
_journal_paper_doi 10.1039/c3dt52727a
_journal_volume 43
_journal_year 2014
_chemical_formula_sum 'C32 H32 I N4 O4 Ru2'
_chemical_formula_weight 865.66
_chemical_name_systematic
; 
 ? 
;
_space_group_IT_number 2
_symmetry_cell_setting triclinic
_symmetry_space_group_name_Hall '-P 1'
_symmetry_space_group_name_H-M 'P -1'
_atom_sites_solution_hydrogens geom
_atom_sites_solution_primary direct
_atom_sites_solution_secondary difmap
_audit_creation_method SHELXL-97
_cell_angle_alpha 94.4770(10)
_cell_angle_beta 94.7350(10)
_cell_angle_gamma 90.3450(10)
_cell_formula_units_Z 4
_cell_length_a 11.8852(7)
_cell_length_b 13.4489(8)
_cell_length_c 20.6974(12)
_cell_measurement_reflns_used 4064
_cell_measurement_temperature 296(2)
_cell_measurement_theta_max 23.58
_cell_measurement_theta_min 2.28
_cell_volume 3286.7(3)
_computing_cell_refinement 'Bruker SMART'
_computing_data_collection 'Bruker SMART'
_computing_data_reduction 'Bruker SAINT'
_computing_molecular_graphics 'Bruker SHELXTL'
_computing_publication_material 'Bruker SHELXTL'
_computing_structure_refinement 'SHELXL-97 (Sheldrick, 1997)'
_computing_structure_solution 'SHELXS-97 (Sheldrick, 1990)'
_diffrn_ambient_temperature 296(2)
_diffrn_measured_fraction_theta_full 0.972
_diffrn_measured_fraction_theta_max 0.972
_diffrn_measurement_device_type 'CCD area detector'
_diffrn_measurement_method 'phi and omega scans'
_diffrn_radiation_monochromator graphite
_diffrn_radiation_source 'fine-focus sealed tube'
_diffrn_radiation_type MoK\a
_diffrn_radiation_wavelength 0.71073
_diffrn_reflns_av_R_equivalents 0.0519
_diffrn_reflns_av_sigmaI/netI 0.0830
_diffrn_reflns_limit_h_max 12
_diffrn_reflns_limit_h_min -14
_diffrn_reflns_limit_k_max 15
_diffrn_reflns_limit_k_min -15
_diffrn_reflns_limit_l_max 24
_diffrn_reflns_limit_l_min -21
_diffrn_reflns_number 25323
_diffrn_reflns_theta_full 25.00
_diffrn_reflns_theta_max 25.00
_diffrn_reflns_theta_min 1.52
_exptl_absorpt_coefficient_mu 1.899
_exptl_absorpt_correction_T_max 0.9279
_exptl_absorpt_correction_T_min 0.7637
_exptl_absorpt_correction_type multi-scan
_exptl_absorpt_process_details SADABS
_exptl_crystal_colour brown
_exptl_crystal_density_diffrn 1.749
_exptl_crystal_density_method 'not measured'
_exptl_crystal_description prismatic
_exptl_crystal_F_000 1700
_exptl_crystal_size_max 0.15
_exptl_crystal_size_mid 0.08
_exptl_crystal_size_min 0.04
_refine_diff_density_max 0.732
_refine_diff_density_min -0.560
_refine_diff_density_rms 0.131
_refine_ls_extinction_method none
_refine_ls_goodness_of_fit_ref 0.993
_refine_ls_hydrogen_treatment constr
_refine_ls_matrix_type full
_refine_ls_number_parameters 764
_refine_ls_number_reflns 11265
_refine_ls_number_restraints 0
_refine_ls_restrained_S_all 0.993
_refine_ls_R_factor_all 0.0943
_refine_ls_R_factor_gt 0.0423
_refine_ls_shift/su_max 0.001
_refine_ls_shift/su_mean 0.000
_refine_ls_structure_factor_coef Fsqd
_refine_ls_weighting_details 'calc w=1/[\s^2^(Fo^2^)+(0.0424P)^2^+0.8283P] where P=(Fo^2^+2Fc^2^)/3'
_refine_ls_weighting_scheme calc
_refine_ls_wR_factor_gt 0.0838
_refine_ls_wR_factor_ref 0.1050
_reflns_number_gt 6817
_reflns_number_total 11265
_reflns_threshold_expression >2sigma(I)
_cod_data_source_file c3dt52727a.txt
_cod_data_source_block 3pdm121
_cod_depositor_comments
;
The following automatic conversions were performed:

'_symmetry_cell_setting' value 'Triclinic' changed to 'triclinic'
according to
/usr/data/users/saulius/automatic-downloads/current/RSC/lib/dictionaries/cif_core.dic
dictionary named 'cif_core.dic' version 2.4.2 from 2011-04-26.

Automatic conversion script
Id: cif_fix_values 2281 2013-09-26 08:29:07Z andrius 
;
_cod_original_sg_symbol_H-M P-1
_cod_database_code 7029028

loop_
_symmetry_equiv_pos_as_xyz
'x, y, z'
'-x, -y, -z'

loop_
_atom_site_label
_atom_site_type_symbol
_atom_site_fract_x
_atom_site_fract_y
_atom_site_fract_z
_atom_site_U_iso_or_equiv
_atom_site_adp_type
_atom_site_occupancy
_atom_site_symmetry_multiplicity
_atom_site_calc_flag
_atom_site_refinement_flags
C1 C 0.3806(6) 0.5202(6) 0.1038(3) 0.0376(19) Uani 1 1 d .
C2 C 0.3216(7) 0.5368(6) 0.1652(3) 0.044(2) Uani 1 1 d .
C3 C 0.3540(8) 0.6112(6) 0.2109(4) 0.057(2) Uani 1 1 d .
C4 C 0.2983(9) 0.6197(8) 0.2677(5) 0.082(3) Uani 1 1 d .
H4 H 0.3160 0.6726 0.2986 0.099 Uiso 1 1 calc R
C5 C 0.2194(10) 0.5524(8) 0.2782(5) 0.081(3) Uani 1 1 d .
H5 H 0.1844 0.5583 0.3168 0.097 Uiso 1 1 calc R
C6 C 0.1901(9) 0.4763(8) 0.2335(5) 0.091(4) Uani 1 1 d .
H6 H 0.1359 0.4298 0.2416 0.110 Uiso 1 1 calc R
C7 C 0.2409(8) 0.4675(7) 0.1755(5) 0.074(3) Uani 1 1 d .
H7 H 0.2209 0.4157 0.1442 0.089 Uiso 1 1 calc R
C8 C 0.4559(9) 0.6793(7) 0.2038(5) 0.090(3) Uani 1 1 d .
H8A H 0.5228 0.6400 0.2020 0.135 Uiso 1 1 calc R
H8B H 0.4649 0.7280 0.2404 0.135 Uiso 1 1 calc R
H8C H 0.4435 0.7126 0.1645 0.135 Uiso 1 1 calc R
C9 C 0.6659(6) 0.6034(6) 0.0692(3) 0.0330(18) Uani 1 1 d .
C10 C 0.7595(7) 0.6593(6) 0.1106(4) 0.045(2) Uani 1 1 d .
C11 C 0.8684(8) 0.6240(7) 0.1170(5) 0.063(3) Uani 1 1 d .
C12 C 0.9488(9) 0.6768(9) 0.1613(6) 0.096(4) Uani 1 1 d .
H12 H 1.0229 0.6548 0.1653 0.115 Uiso 1 1 calc R
C13 C 0.9195(12) 0.7591(10) 0.1977(7) 0.117(5) Uani 1 1 d .
H13 H 0.9732 0.7922 0.2271 0.141 Uiso 1 1 calc R
C14 C 0.8108(10) 0.7942(8) 0.1918(5) 0.094(4) Uani 1 1 d .
H14 H 0.7906 0.8508 0.2168 0.113 Uiso 1 1 calc R
C15 C 0.7328(8) 0.7438(6) 0.1480(4) 0.066(3) Uani 1 1 d .
H15 H 0.6595 0.7676 0.1435 0.079 Uiso 1 1 calc R
C16 C 0.9057(8) 0.5341(8) 0.0758(5) 0.100(4) Uani 1 1 d .
H16A H 0.8871 0.4743 0.0953 0.150 Uiso 1 1 calc R
H16B H 0.9858 0.5377 0.0730 0.150 Uiso 1 1 calc R
H16C H 0.8677 0.5331 0.0329 0.150 Uiso 1 1 calc R
C17 C 0.2995(6) 0.0888(6) 0.0041(4) 0.042(2) Uani 1 1 d .
C18 C 0.1900(7) 0.1361(6) 0.0133(4) 0.052(2) Uani 1 1 d .
C19 C 0.1748(9) 0.1920(7) 0.0729(6) 0.077(3) Uani 1 1 d .
C20 C 0.0709(12) 0.2373(9) 0.0796(7) 0.106(4) Uani 1 1 d .
H20 H 0.0590 0.2757 0.1178 0.127 Uiso 1 1 calc R
C21 C -0.0131(11) 0.2261(11) 0.0310(9) 0.119(5) Uani 1 1 d .
H21 H -0.0821 0.2564 0.0366 0.143 Uiso 1 1 calc R
C22 C 0.0020(10) 0.1700(11) -0.0271(8) 0.120(5) Uani 1 1 d .
H22 H -0.0557 0.1645 -0.0605 0.144 Uiso 1 1 calc R
C23 C 0.1038(9) 0.1224(8) -0.0347(6) 0.089(3) Uani 1 1 d .
H23 H 0.1133 0.0814 -0.0721 0.106 Uiso 1 1 calc R
C24 C 0.2655(10) 0.2037(9) 0.1288(5) 0.124(5) Uani 1 1 d .
H24A H 0.2990 0.1401 0.1354 0.185 Uiso 1 1 calc R
H24B H 0.2326 0.2286 0.1676 0.185 Uiso 1 1 calc R
H24C H 0.3224 0.2498 0.1188 0.185 Uiso 1 1 calc R
C25 C 0.5248(7) 0.0353(6) -0.1224(4) 0.044(2) Uani 1 1 d .
C26 C 0.5452(9) 0.0496(6) -0.1920(4) 0.057(2) Uani 1 1 d .
C27 C 0.6529(11) 0.0790(8) -0.2076(5) 0.084(4) Uani 1 1 d .
C28 C 0.6653(15) 0.0897(9) -0.2735(6) 0.133(6) Uani 1 1 d .
H28 H 0.7360 0.1080 -0.2852 0.159 Uiso 1 1 calc R
C29 C 0.5819(16) 0.0752(10) -0.3202(7) 0.133(6) Uani 1 1 d .
H29 H 0.5947 0.0835 -0.3631 0.159 Uiso 1 1 calc R
C30 C 0.4758(13) 0.0475(8) -0.3045(5) 0.121(5) Uani 1 1 d .
H30 H 0.4166 0.0392 -0.3369 0.145 Uiso 1 1 calc R
C31 C 0.4573(10) 0.0319(6) -0.2389(4) 0.077(3) Uani 1 1 d .
H31 H 0.3873 0.0101 -0.2280 0.092 Uiso 1 1 calc R
C32 C 0.7512(10) 0.0985(10) -0.1591(7) 0.133(5) Uani 1 1 d .
H32A H 0.8066 0.0478 -0.1654 0.199 Uiso 1 1 calc R
H32B H 0.7268 0.0978 -0.1160 0.199 Uiso 1 1 calc R
H32C H 0.7838 0.1626 -0.1643 0.199 Uiso 1 1 calc R
C33 C 0.0520(6) 0.9509(6) 0.6209(3) 0.0327(18) Uani 1 1 d .
C34 C 0.0845(7) 0.9254(5) 0.6895(3) 0.0364(18) Uani 1 1 d .
C35 C 0.1776(8) 0.8665(6) 0.7049(4) 0.052(2) Uani 1 1 d .
C36 C 0.1997(8) 0.8471(8) 0.7704(5) 0.077(3) Uani 1 1 d .
H36 H 0.2615 0.8084 0.7821 0.093 Uiso 1 1 calc R
C37 C 0.1336(9) 0.8830(8) 0.8172(5) 0.079(3) Uani 1 1 d .
H37 H 0.1501 0.8682 0.8600 0.095 Uiso 1 1 calc R
C38 C 0.0425(8) 0.9411(7) 0.8013(4) 0.068(3) Uani 1 1 d .
H38 H -0.0025 0.9661 0.8334 0.081 Uiso 1 1 calc R
C39 C 0.0184(7) 0.9621(6) 0.7380(4) 0.054(2) Uani 1 1 d .
H39 H -0.0432 1.0017 0.7273 0.065 Uiso 1 1 calc R
C40 C 0.2556(8) 0.8226(8) 0.6553(5) 0.089(3) Uani 1 1 d .
H40A H 0.2182 0.7676 0.6297 0.134 Uiso 1 1 calc R
H40B H 0.3235 0.7999 0.6776 0.134 Uiso 1 1 calc R
H40C H 0.2742 0.8729 0.6273 0.134 Uiso 1 1 calc R
C41 C 0.2054(7) 1.0884(6) 0.5095(3) 0.0389(19) Uani 1 1 d .
C42 C 0.3172(7) 1.1366(6) 0.5207(4) 0.048(2) Uani 1 1 d .
C43 C 0.3452(8) 1.2079(6) 0.5732(4) 0.059(2) Uani 1 1 d .
C44 C 0.4533(10) 1.2509(8) 0.5775(6) 0.090(4) Uani 1 1 d .
H44 H 0.4731 1.2997 0.6109 0.108 Uiso 1 1 calc R
C45 C 0.5298(10) 1.2241(10) 0.5350(8) 0.107(5) Uani 1 1 d .
H45 H 0.6016 1.2529 0.5410 0.128 Uiso 1 1 calc R
C46 C 0.5047(9) 1.1566(10) 0.4841(7) 0.099(4) Uani 1 1 d .
H46 H 0.5573 1.1403 0.4542 0.119 Uiso 1 1 calc R
C47 C 0.3956(8) 1.1112(7) 0.4773(5) 0.068(3) Uani 1 1 d .
H47 H 0.3771 1.0636 0.4430 0.081 Uiso 1 1 calc R
C48 C 0.2651(9) 1.2360(8) 0.6229(5) 0.093(4) Uani 1 1 d .
H48A H 0.2163 1.2876 0.6079 0.140 Uiso 1 1 calc R
H48B H 0.3068 1.2600 0.6629 0.140 Uiso 1 1 calc R
H48C H 0.2206 1.1788 0.6301 0.140 Uiso 1 1 calc R
C49 C 0.1566(6) 0.5184(6) 0.6002(3) 0.0364(18) Uani 1 1 d .
C50 C 0.2422(6) 0.5313(6) 0.6570(3) 0.042(2) Uani 1 1 d .
C51 C 0.2109(8) 0.5531(7) 0.7189(4) 0.063(3) Uani 1 1 d .
C56 C 0.0893(9) 0.5668(10) 0.7313(5) 0.119(5) Uani 1 1 d .
H56A H 0.0531 0.6059 0.6989 0.179 Uiso 1 1 calc R
H56B H 0.0844 0.6006 0.7736 0.179 Uiso 1 1 calc R
H56C H 0.0524 0.5028 0.7294 0.179 Uiso 1 1 calc R
C52 C 0.2924(10) 0.5640(8) 0.7695(4) 0.083(3) Uani 1 1 d .
H52 H 0.2712 0.5767 0.8116 0.100 Uiso 1 1 calc R
C53 C 0.4035(10) 0.5567(8) 0.7597(5) 0.083(3) Uani 1 1 d .
H53 H 0.4578 0.5692 0.7945 0.100 Uiso 1 1 calc R
C54 C 0.4361(8) 0.5309(8) 0.6984(5) 0.089(4) Uani 1 1 d .
H54 H 0.5115 0.5198 0.6917 0.107 Uiso 1 1 calc R
C55 C 0.3524(7) 0.5217(7) 0.6464(4) 0.062(3) Uani 1 1 d .
H55 H 0.3729 0.5088 0.6042 0.074 Uiso 1 1 calc R
C57 C 0.1376(6) 0.3860(5) 0.4312(3) 0.0307(17) Uani 1 1 d .
C58 C 0.2138(6) 0.3234(5) 0.3928(3) 0.0387(19) Uani 1 1 d .
C59 C 0.3294(7) 0.3464(6) 0.3966(4) 0.050(2) Uani 1 1 d .
C60 C 0.3946(8) 0.2841(7) 0.3581(4) 0.065(3) Uani 1 1 d .
H60 H 0.4721 0.2960 0.3606 0.078 Uiso 1 1 calc R
C61 C 0.3510(9) 0.2060(7) 0.3166(5) 0.076(3) Uani 1 1 d .
H61 H 0.3973 0.1675 0.2908 0.091 Uiso 1 1 calc R
C62 C 0.2380(9) 0.1864(7) 0.3144(5) 0.079(3) Uani 1 1 d .
H62 H 0.2063 0.1342 0.2865 0.095 Uiso 1 1 calc R
C63 C 0.1712(7) 0.2431(6) 0.3529(4) 0.055(2) Uani 1 1 d .
H63 H 0.0948 0.2270 0.3521 0.066 Uiso 1 1 calc R
C64 C 0.3819(7) 0.4289(7) 0.4418(4) 0.075(3) Uani 1 1 d .
H64A H 0.4612 0.4171 0.4499 0.113 Uiso 1 1 calc R
H64B H 0.3470 0.4314 0.4822 0.113 Uiso 1 1 calc R
H64C H 0.3712 0.4912 0.4226 0.113 Uiso 1 1 calc R
I1 I 0.65651(4) 0.25725(4) 0.06500(2) 0.04408(15) Uani 1 1 d .
I2 I 0.13265(4) 0.74404(3) 0.42506(2) 0.04075(15) Uani 1 1 d .
O1 O 0.4429(4) 0.4429(4) 0.0980(2) 0.0404(13) Uani 1 1 d .
O2 O 0.6619(4) 0.5093(4) 0.0729(2) 0.0409(13) Uani 1 1 d .
O3 O 0.3884(4) 0.1434(4) 0.0135(2) 0.0441(13) Uani 1 1 d .
O4 O 0.5546(4) 0.1056(4) -0.0795(2) 0.0461(14) Uani 1 1 d .
O5 O 0.0684(4) 0.8855(3) 0.5743(2) 0.0423(13) Uani 1 1 d .
O6 O -0.1181(4) 0.8576(4) 0.4784(2) 0.0418(13) Uani 1 1 d .
O7 O 0.1592(4) 0.5795(4) 0.5544(2) 0.0489(14) Uani 1 1 d .
O8 O 0.1398(4) 0.4800(3) 0.4256(2) 0.0353(12) Uani 1 1 d .
N1 N 0.6277(5) 0.4171(4) -0.0592(3) 0.0360(11) Uani 1 1 d .
H1 H 0.6741 0.3686 -0.0631 0.043 Uiso 1 1 calc R
N2 N 0.4069(5) 0.3513(4) -0.0324(3) 0.0360(11) Uani 1 1 d .
H2 H 0.4004 0.2880 -0.0298 0.043 Uiso 1 1 calc R
N3 N 0.6927(5) 0.0062(5) 0.0118(3) 0.0440(17) Uani 1 1 d .
H3 H 0.7539 0.0406 0.0213 0.053 Uiso 1 1 calc R
N4 N 0.5247(5) 0.0459(4) 0.1082(3) 0.0454(17) Uani 1 1 d .
H4A H 0.5506 0.0880 0.1393 0.054 Uiso 1 1 calc R
N5 N -0.0062(5) 0.9657(4) 0.3906(3) 0.0349(15) Uani 1 1 d .
H5A H 0.0072 0.9250 0.3580 0.042 Uiso 1 1 calc R
N6 N 0.1892(5) 0.9949(4) 0.4895(3) 0.0395(16) Uani 1 1 d .
H6A H 0.2468 0.9607 0.4791 0.047 Uiso 1 1 calc R
N7 N -0.0679(5) 0.6529(4) 0.5315(3) 0.0366(15) Uani 1 1 d .
H7A H -0.0668 0.7165 0.5295 0.044 Uiso 1 1 calc R
N8 N -0.0828(4) 0.5514(4) 0.4031(2) 0.0243(13) Uani 1 1 d .
H8 H -0.0840 0.5919 0.3729 0.029 Uiso 1 1 calc R
Ru1 Ru 0.53659(5) 0.42810(4) 0.01942(3) 0.03012(16) Uani 1 1 d .
Ru2 Ru 0.54280(5) 0.07654(4) 0.01528(3) 0.03689(17) Uani 1 1 d .
Ru3 Ru 0.03650(5) 0.92469(4) 0.48143(3) 0.03294(16) Uani 1 1 d .
Ru4 Ru 0.03739(5) 0.56832(4) 0.47849(3) 0.02685(15) Uani 1 1 d .

loop_
_atom_site_aniso_label
_atom_site_aniso_U_11
_atom_site_aniso_U_22
_atom_site_aniso_U_33
_atom_site_aniso_U_23
_atom_site_aniso_U_13
_atom_site_aniso_U_12
C1 0.043(5) 0.037(5) 0.033(4) 0.001(4) 0.004(4) -0.002(4)
C2 0.052(5) 0.052(5) 0.033(4) 0.013(4) 0.018(4) 0.019(4)
C3 0.077(7) 0.049(6) 0.046(5) 0.000(4) 0.023(5) 0.002(5)
C4 0.108(9) 0.079(8) 0.063(7) -0.009(6) 0.041(6) 0.017(7)
C5 0.106(9) 0.087(9) 0.057(7) 0.016(6) 0.041(6) 0.023(7)
C6 0.100(9) 0.093(9) 0.091(8) 0.012(7) 0.066(7) -0.006(7)
C7 0.073(7) 0.072(7) 0.080(7) -0.008(6) 0.045(6) -0.019(6)
C8 0.116(9) 0.068(7) 0.086(8) -0.010(6) 0.025(7) -0.002(7)
C9 0.039(5) 0.038(5) 0.022(4) 0.003(3) 0.000(3) 0.001(4)
C10 0.049(6) 0.041(5) 0.047(5) 0.004(4) 0.009(4) -0.003(4)
C11 0.047(6) 0.059(6) 0.081(7) 0.007(5) -0.007(5) -0.006(5)
C12 0.057(7) 0.095(9) 0.129(10) 0.022(8) -0.041(7) -0.013(7)
C13 0.098(11) 0.103(11) 0.140(12) -0.024(9) -0.024(9) -0.042(9)
C14 0.093(9) 0.095(9) 0.085(8) -0.043(7) 0.004(7) -0.035(8)
C15 0.059(6) 0.060(6) 0.074(6) -0.008(5) -0.015(5) -0.007(5)
C16 0.054(7) 0.099(9) 0.140(10) -0.022(8) -0.004(7) 0.018(6)
C17 0.033(5) 0.039(5) 0.058(5) 0.019(4) 0.003(4) 0.004(4)
C18 0.042(6) 0.048(6) 0.070(6) 0.022(5) 0.018(5) 0.008(4)
C19 0.067(7) 0.064(7) 0.106(9) 0.013(6) 0.039(7) 0.025(6)
C20 0.101(10) 0.087(9) 0.141(12) 0.024(9) 0.059(10) 0.032(9)
C21 0.050(8) 0.124(13) 0.190(17) 0.024(12) 0.035(10) 0.018(8)
C22 0.053(8) 0.133(13) 0.172(14) 0.019(11) -0.018(9) 0.018(8)
C23 0.047(7) 0.096(9) 0.121(10) 0.018(7) -0.014(7) 0.010(6)
C24 0.129(12) 0.143(12) 0.093(9) -0.027(8) 0.013(9) 0.036(10)
C25 0.051(5) 0.036(5) 0.045(5) 0.009(4) 0.000(4) 0.014(4)
C26 0.094(8) 0.037(5) 0.042(5) 0.015(4) 0.007(5) 0.013(5)
C27 0.122(11) 0.071(7) 0.072(7) 0.040(6) 0.048(7) 0.036(7)
C28 0.262(19) 0.076(6) 0.076(8) 0.035(7) 0.073(9) 0.063(9)
C29 0.262(19) 0.076(6) 0.076(8) 0.035(7) 0.073(9) 0.063(9)
C30 0.233(17) 0.069(8) 0.053(8) -0.005(6) -0.031(9) 0.038(10)
C31 0.140(10) 0.059(6) 0.031(5) 0.007(5) -0.001(6) 0.008(6)
C32 0.069(9) 0.176(15) 0.163(14) 0.041(11) 0.043(9) 0.013(9)
C33 0.035(5) 0.037(5) 0.027(4) 0.011(4) -0.003(3) -0.010(4)
C34 0.047(5) 0.028(4) 0.035(4) 0.007(3) 0.001(4) 0.001(4)
C35 0.065(6) 0.044(5) 0.049(5) 0.012(4) 0.004(5) 0.005(5)
C36 0.069(7) 0.102(9) 0.060(7) 0.023(6) -0.015(6) 0.028(6)
C37 0.098(9) 0.098(9) 0.044(6) 0.025(6) -0.005(6) 0.017(7)
C38 0.074(7) 0.089(8) 0.041(6) 0.007(5) 0.007(5) 0.008(6)
C39 0.049(6) 0.062(6) 0.051(6) 0.012(5) 0.000(5) 0.001(5)
C40 0.070(7) 0.111(9) 0.087(8) 0.012(7) -0.001(6) 0.027(7)
C41 0.039(5) 0.035(5) 0.044(5) 0.014(4) 0.001(4) 0.000(4)
C42 0.040(5) 0.038(5) 0.069(6) 0.025(4) -0.001(5) 0.004(4)
C43 0.064(7) 0.042(5) 0.069(6) 0.013(5) -0.010(5) 0.000(5)
C44 0.064(8) 0.071(8) 0.129(11) 0.005(7) -0.026(7) -0.022(7)
C45 0.057(8) 0.104(11) 0.159(14) 0.047(10) -0.022(9) -0.023(8)
C46 0.056(8) 0.109(11) 0.143(12) 0.055(9) 0.024(8) 0.010(7)
C47 0.053(6) 0.076(7) 0.075(7) 0.016(6) 0.007(5) -0.008(5)
C48 0.089(8) 0.088(8) 0.092(8) -0.026(7) -0.029(7) 0.009(7)
C49 0.036(5) 0.044(5) 0.029(4) 0.003(4) 0.004(4) 0.003(4)
C50 0.040(5) 0.050(5) 0.035(5) 0.009(4) -0.012(4) -0.010(4)
C51 0.054(6) 0.097(8) 0.036(5) 0.011(5) -0.010(5) -0.005(5)
C56 0.094(9) 0.203(14) 0.057(7) -0.036(8) 0.032(6) -0.009(9)
C52 0.088(8) 0.120(10) 0.039(6) 0.012(6) -0.015(6) -0.011(8)
C53 0.096(9) 0.096(8) 0.052(7) 0.011(6) -0.039(6) -0.017(7)
C54 0.052(7) 0.130(10) 0.082(8) 0.023(7) -0.027(6) 0.011(7)
C55 0.041(6) 0.094(8) 0.049(5) 0.015(5) -0.011(4) -0.001(5)
C57 0.032(4) 0.026(4) 0.035(4) 0.002(3) 0.006(3) 0.000(3)
C58 0.047(5) 0.033(4) 0.039(4) 0.009(4) 0.018(4) 0.003(4)
C59 0.049(6) 0.048(5) 0.056(5) 0.008(4) 0.017(4) 0.002(4)
C60 0.053(6) 0.065(7) 0.079(7) 0.001(6) 0.022(5) 0.008(5)
C61 0.092(9) 0.061(7) 0.080(7) 0.000(6) 0.044(7) 0.023(6)
C62 0.097(9) 0.058(6) 0.081(7) -0.031(5) 0.033(7) -0.008(6)
C63 0.047(5) 0.048(5) 0.070(6) -0.009(5) 0.014(5) -0.005(4)
C64 0.050(6) 0.084(7) 0.086(7) -0.025(6) 0.002(5) -0.007(5)
I1 0.0467(3) 0.0319(3) 0.0516(3) 0.0080(2) -0.0126(3) 0.0036(2)
I2 0.0465(3) 0.0286(3) 0.0501(3) 0.0064(2) 0.0185(3) 0.0002(2)
O1 0.049(3) 0.042(3) 0.033(3) 0.012(2) 0.012(2) 0.011(3)
O2 0.051(3) 0.034(3) 0.036(3) 0.008(2) -0.007(2) 0.002(3)
O3 0.042(3) 0.036(3) 0.055(3) 0.010(3) 0.000(3) 0.006(3)
O4 0.059(4) 0.034(3) 0.045(3) 0.009(3) 0.003(3) -0.003(3)
O5 0.052(3) 0.032(3) 0.043(3) 0.006(3) -0.002(3) 0.002(3)
O6 0.046(3) 0.031(3) 0.048(3) 0.006(2) 0.001(3) -0.006(3)
O7 0.053(4) 0.052(4) 0.042(3) 0.012(3) -0.001(3) -0.005(3)
O8 0.044(3) 0.027(3) 0.038(3) 0.008(2) 0.016(2) -0.001(2)
N1 0.044(3) 0.031(3) 0.034(2) 0.012(2) 0.003(2) 0.009(2)
N2 0.044(3) 0.031(3) 0.034(2) 0.012(2) 0.003(2) 0.009(2)
N3 0.038(4) 0.037(4) 0.057(4) 0.013(3) -0.005(3) 0.001(3)
N4 0.068(5) 0.031(4) 0.036(4) 0.005(3) -0.009(3) -0.003(4)
N5 0.039(4) 0.031(4) 0.034(3) 0.005(3) 0.003(3) 0.006(3)
N6 0.043(4) 0.027(4) 0.050(4) 0.006(3) 0.006(3) 0.001(3)
N7 0.040(4) 0.022(3) 0.050(4) 0.006(3) 0.018(3) -0.004(3)
N8 0.029(3) 0.025(3) 0.021(3) 0.017(2) -0.003(2) -0.005(3)
Ru1 0.0373(4) 0.0291(3) 0.0245(3) 0.0061(3) 0.0011(3) 0.0060(3)
Ru2 0.0419(4) 0.0295(4) 0.0397(4) 0.0088(3) -0.0004(3) 0.0015(3)
Ru3 0.0387(4) 0.0252(3) 0.0360(4) 0.0079(3) 0.0040(3) 0.0011(3)
Ru4 0.0295(3) 0.0247(3) 0.0269(3) 0.0058(2) 0.0028(3) -0.0030(3)

loop_
_atom_type_symbol
_atom_type_description
_atom_type_scat_dispersion_real
_atom_type_scat_dispersion_imag
_atom_type_scat_source
C C 0.0033 0.0016 'International Tables Vol C Tables 4.2.6.8 and 6.1.1.4'
H H 0.0000 0.0000 'International Tables Vol C Tables 4.2.6.8 and 6.1.1.4'
N N 0.0061 0.0033 'International Tables Vol C Tables 4.2.6.8 and 6.1.1.4'
O O 0.0106 0.0060 'International Tables Vol C Tables 4.2.6.8 and 6.1.1.4'
Ru Ru -1.2594 0.8363 'International Tables Vol C Tables 4.2.6.8 and 6.1.1.4'
I I -0.4742 1.8119 'International Tables Vol C Tables 4.2.6.8 and 6.1.1.4'

loop_
_geom_angle_atom_site_label_1
_geom_angle_atom_site_label_2
_geom_angle_atom_site_label_3
_geom_angle
_geom_angle_site_symmetry_1
_geom_angle_site_symmetry_3
O1 C1 N1 120.9(7) . 2_665
O1 C1 C2 117.4(7) . .
N1 C1 C2 121.7(7) 2_665 .
C3 C2 C7 121.5(7) . .
C3 C2 C1 121.3(7) . .
C7 C2 C1 116.9(7) . .
C2 C3 C4 118.1(9) . .
C2 C3 C8 121.5(8) . .
C4 C3 C8 120.1(8) . .
C5 C4 C3 120.7(10) . .
C5 C4 H4 119.6 . .
C3 C4 H4 119.6 . .
C4 C5 C6 120.9(10) . .
C4 C5 H5 119.5 . .
C6 C5 H5 119.5 . .
C7 C6 C5 120.0(10) . .
C7 C6 H6 120.0 . .
C5 C6 H6 120.0 . .
C6 C7 C2 118.6(9) . .
C6 C7 H7 120.7 . .
C2 C7 H7 120.7 . .
C3 C8 H8A 109.5 . .
C3 C8 H8B 109.5 . .
H8A C8 H8B 109.5 . .
C3 C8 H8C 109.5 . .
H8A C8 H8C 109.5 . .
H8B C8 H8C 109.5 . .
O2 C9 N2 122.0(6) . 2_665
O2 C9 C10 116.4(7) . .
N2 C9 C10 121.6(7) 2_665 .
C11 C10 C15 118.9(8) . .
C11 C10 C9 122.4(7) . .
C15 C10 C9 118.4(8) . .
C10 C11 C12 118.7(9) . .
C10 C11 C16 122.1(8) . .
C12 C11 C16 119.2(9) . .
C13 C12 C11 120.9(11) . .
C13 C12 H12 119.5 . .
C11 C12 H12 119.5 . .
C14 C13 C12 120.6(11) . .
C14 C13 H13 119.7 . .
C12 C13 H13 119.7 . .
C13 C14 C15 118.5(11) . .
C13 C14 H14 120.7 . .
C15 C14 H14 120.7 . .
C14 C15 C10 122.4(10) . .
C14 C15 H15 118.8 . .
C10 C15 H15 118.8 . .
C11 C16 H16A 109.5 . .
C11 C16 H16B 109.5 . .
H16A C16 H16B 109.5 . .
C11 C16 H16C 109.5 . .
H16A C16 H16C 109.5 . .
H16B C16 H16C 109.5 . .
O3 C17 N3 120.1(7) . 2_655
O3 C17 C18 118.1(7) . .
N3 C17 C18 121.8(7) 2_655 .
C23 C18 C19 121.3(9) . .
C23 C18 C17 119.4(9) . .
C19 C18 C17 119.2(9) . .
C18 C19 C20 117.8(11) . .
C18 C19 C24 123.0(9) . .
C20 C19 C24 119.2(11) . .
C21 C20 C19 120.6(13) . .
C21 C20 H20 119.7 . .
C19 C20 H20 119.7 . .
C20 C21 C22 121.3(13) . .
C20 C21 H21 119.4 . .
C22 C21 H21 119.4 . .
C23 C22 C21 119.4(13) . .
C23 C22 H22 120.3 . .
C21 C22 H22 120.3 . .
C18 C23 C22 119.5(12) . .
C18 C23 H23 120.3 . .
C22 C23 H23 120.3 . .
C19 C24 H24A 109.5 . .
C19 C24 H24B 109.5 . .
H24A C24 H24B 109.5 . .
C19 C24 H24C 109.5 . .
H24A C24 H24C 109.5 . .
H24B C24 H24C 109.5 . .
O4 C25 N4 122.2(7) . 2_655
O4 C25 C26 117.9(7) . .
N4 C25 C26 119.9(7) 2_655 .
C31 C26 C27 121.8(9) . .
C31 C26 C25 118.3(9) . .
C27 C26 C25 119.9(9) . .
C28 C27 C26 116.5(13) . .
C28 C27 C32 119.5(13) . .
C26 C27 C32 124.0(9) . .
C29 C28 C27 123.7(17) . .
C29 C28 H28 118.2 . .
C27 C28 H28 118.2 . .
C28 C29 C30 119.7(14) . .
C28 C29 H29 120.2 . .
C30 C29 H29 120.2 . .
C29 C30 C31 120.0(13) . .
C29 C30 H30 120.0 . .
C31 C30 H30 120.0 . .
C26 C31 C30 118.3(11) . .
C26 C31 H31 120.8 . .
C30 C31 H31 120.8 . .
C27 C32 H32A 109.5 . .
C27 C32 H32B 109.5 . .
H32A C32 H32B 109.5 . .
C27 C32 H32C 109.5 . .
H32A C32 H32C 109.5 . .
H32B C32 H32C 109.5 . .
N5 C33 O5 120.7(6) 2_576 .
N5 C33 C34 121.1(7) 2_576 .
O5 C33 C34 118.1(7) . .
C35 C34 C39 120.0(7) . .
C35 C34 C33 122.0(7) . .
C39 C34 C33 118.0(7) . .
C34 C35 C36 117.1(8) . .
C34 C35 C40 124.1(8) . .
C36 C35 C40 118.8(9) . .
C37 C36 C35 122.1(9) . .
C37 C36 H36 119.0 . .
C35 C36 H36 119.0 . .
C36 C37 C38 120.2(9) . .
C36 C37 H37 119.9 . .
C38 C37 H37 119.9 . .
C39 C38 C37 119.5(9) . .
C39 C38 H38 120.2 . .
C37 C38 H38 120.2 . .
C38 C39 C34 121.1(8) . .
C38 C39 H39 119.5 . .
C34 C39 H39 119.5 . .
C35 C40 H40A 109.5 . .
C35 C40 H40B 109.5 . .
H40A C40 H40B 109.5 . .
C35 C40 H40C 109.5 . .
H40A C40 H40C 109.5 . .
H40B C40 H40C 109.5 . .
O6 C41 N6 118.5(7) 2_576 .
O6 C41 C42 117.7(7) 2_576 .
N6 C41 C42 123.8(8) . .
C47 C42 C43 119.8(8) . .
C47 C42 C41 117.9(8) . .
C43 C42 C41 122.3(8) . .
C42 C43 C44 117.0(10) . .
C42 C43 C48 122.2(8) . .
C44 C43 C48 120.7(9) . .
C45 C44 C43 122.4(11) . .
C45 C44 H44 118.8 . .
C43 C44 H44 118.8 . .
C44 C45 C46 121.6(12) . .
C44 C45 H45 119.2 . .
C46 C45 H45 119.2 . .
C45 C46 C47 118.1(12) . .
C45 C46 H46 120.9 . .
C47 C46 H46 120.9 . .
C42 C47 C46 121.0(10) . .
C42 C47 H47 119.5 . .
C46 C47 H47 119.5 . .
C43 C48 H48A 109.5 . .
C43 C48 H48B 109.5 . .
H48A C48 H48B 109.5 . .
C43 C48 H48C 109.5 . .
H48A C48 H48C 109.5 . .
H48B C48 H48C 109.5 . .
N8 C49 O7 121.2(6) 2_566 .
N8 C49 C50 120.1(7) 2_566 .
O7 C49 C50 118.7(6) . .
C51 C50 C55 120.3(7) . .
C51 C50 C49 121.3(7) . .
C55 C50 C49 118.4(7) . .
C50 C51 C52 119.2(9) . .
C50 C51 C56 121.0(8) . .
C52 C51 C56 119.9(9) . .
C51 C56 H56A 109.5 . .
C51 C56 H56B 109.5 . .
H56A C56 H56B 109.5 . .
C51 C56 H56C 109.5 . .
H56A C56 H56C 109.5 . .
H56B C56 H56C 109.5 . .
C53 C52 C51 121.5(10) . .
C53 C52 H52 119.3 . .
C51 C52 H52 119.3 . .
C52 C53 C54 120.1(9) . .
C52 C53 H53 120.0 . .
C54 C53 H53 120.0 . .
C55 C54 C53 118.2(10) . .
C55 C54 H54 120.9 . .
C53 C54 H54 120.9 . .
C50 C55 C54 120.6(9) . .
C50 C55 H55 119.7 . .
C54 C55 H55 119.7 . .
O8 C57 N7 120.7(6) . 2_566
O8 C57 C58 117.6(6) . .
N7 C57 C58 121.7(6) 2_566 .
C63 C58 C59 119.9(7) . .
C63 C58 C57 120.1(7) . .
C59 C58 C57 120.0(7) . .
C60 C59 C58 116.1(7) . .
C60 C59 C64 121.4(8) . .
C58 C59 C64 122.5(7) . .
C59 C60 C61 123.8(9) . .
C59 C60 H60 118.1 . .
C61 C60 H60 118.1 . .
C62 C61 C60 118.2(9) . .
C62 C61 H61 120.9 . .
C60 C61 H61 120.9 . .
C61 C62 C63 120.2(9) . .
C61 C62 H62 119.9 . .
C63 C62 H62 119.9 . .
C58 C63 C62 121.7(8) . .
C58 C63 H63 119.1 . .
C62 C63 H63 119.1 . .
C59 C64 H64A 109.5 . .
C59 C64 H64B 109.5 . .
H64A C64 H64B 109.5 . .
C59 C64 H64C 109.5 . .
H64A C64 H64C 109.5 . .
H64B C64 H64C 109.5 . .
Ru2 I1 Ru1 110.67(2) . .
Ru3 I2 Ru4 110.16(2) . .
C1 O1 Ru1 117.4(4) . .
C9 O2 Ru1 119.0(4) . .
C17 O3 Ru2 118.8(5) . .
C25 O4 Ru2 116.5(5) . .
C33 O5 Ru3 117.9(4) . .
C41 O6 Ru3 119.2(4) 2_576 .
C49 O7 Ru4 119.4(4) . .
C57 O8 Ru4 118.6(4) . .
C1 N1 Ru1 123.1(5) 2_665 .
C1 N1 H1 118.5 2_665 .
Ru1 N1 H1 118.5 . .
C9 N2 Ru1 120.6(5) 2_665 .
C9 N2 H2 119.7 2_665 .
Ru1 N2 H2 119.7 . .
C17 N3 Ru2 122.8(5) 2_655 .
C17 N3 H3 118.6 2_655 .
Ru2 N3 H3 118.6 . .
C25 N4 Ru2 122.4(5) 2_655 .
C25 N4 H4A 118.8 2_655 .
Ru2 N4 H4A 118.8 . .
C33 N5 Ru3 123.4(5) 2_576 .
C33 N5 H5A 118.3 2_576 .
Ru3 N5 H5A 118.3 . .
C41 N6 Ru3 124.1(5) . .
C41 N6 H6A 118.0 . .
Ru3 N6 H6A 118.0 . .
C57 N7 Ru4 122.3(5) 2_566 .
C57 N7 H7A 118.8 2_566 .
Ru4 N7 H7A 118.8 . .
C49 N8 Ru4 121.0(5) 2_566 .
C49 N8 H8 119.5 2_566 .
Ru4 N8 H8 119.5 . .
N1 Ru1 O2 91.4(2) . .
N1 Ru1 O1 178.4(2) . .
O2 Ru1 O1 88.49(19) . .
N1 Ru1 N2 90.3(2) . .
O2 Ru1 N2 177.6(2) . .
O1 Ru1 N2 89.8(2) . .
N1 Ru1 Ru1 86.81(17) . 2_665
O2 Ru1 Ru1 90.07(14) . 2_665
O1 Ru1 Ru1 91.60(14) . 2_665
N2 Ru1 Ru1 88.35(17) . 2_665
N1 Ru1 I1 88.14(17) . .
O2 Ru1 I1 84.73(14) . .
O1 Ru1 I1 93.43(14) . .
N2 Ru1 I1 97.00(16) . .
Ru1 Ru1 I1 172.66(4) 2_665 .
N3 Ru2 N4 93.8(2) . .
N3 Ru2 O4 87.7(2) . .
N4 Ru2 O4 177.7(2) . .
N3 Ru2 O3 176.6(2) . .
N4 Ru2 O3 88.5(2) . .
O4 Ru2 O3 89.9(2) . .
N3 Ru2 Ru2 87.24(17) . 2_655
N4 Ru2 Ru2 86.51(17) . 2_655
O4 Ru2 Ru2 91.89(14) . 2_655
O3 Ru2 Ru2 90.47(14) . 2_655
N3 Ru2 I1 90.37(17) . .
N4 Ru2 I1 88.37(17) . .
O4 Ru2 I1 93.31(14) . .
O3 Ru2 I1 92.14(14) . .
Ru2 Ru2 I1 174.19(4) 2_655 .
N6 Ru3 O6 176.8(2) . .
N6 Ru3 N5 94.2(2) . .
O6 Ru3 N5 88.1(2) . .
N6 Ru3 O5 88.8(2) . .
O6 Ru3 O5 88.85(19) . .
N5 Ru3 O5 176.1(2) . .
N6 Ru3 Ru3 86.77(17) . 2_576
O6 Ru3 Ru3 91.07(15) . 2_576
N5 Ru3 Ru3 86.54(17) . 2_576
O5 Ru3 Ru3 91.04(14) . 2_576
N6 Ru3 I2 91.17(17) . .
O6 Ru3 I2 91.17(15) . .
N5 Ru3 I2 89.17(17) . .
O5 Ru3 I2 93.38(14) . .
Ru3 Ru3 I2 175.09(4) 2_576 .
O8 Ru4 N7 178.26(19) . .
O8 Ru4 O7 89.9(2) . .
N7 Ru4 O7 90.6(2) . .
O8 Ru4 N8 88.71(19) . .
N7 Ru4 N8 90.7(2) . .
O7 Ru4 N8 177.8(2) . .
O8 Ru4 Ru4 91.35(13) . 2_566
N7 Ru4 Ru4 87.02(15) . 2_566
O7 Ru4 Ru4 89.07(15) . 2_566
N8 Ru4 Ru4 89.22(14) . 2_566
O8 Ru4 I2 89.20(12) . .
N7 Ru4 I2 92.44(15) . .
O7 Ru4 I2 90.54(14) . .
N8 Ru4 I2 91.19(14) . .
Ru4 Ru4 I2 179.33(4) 2_566 .

loop_
_geom_bond_atom_site_label_1
_geom_bond_atom_site_label_2
_geom_bond_distance
_geom_bond_site_symmetry_2
C1 O1 1.284(8) .
C1 N1 1.297(8) 2_665
C1 C2 1.503(9) .
C2 C3 1.354(10) .
C2 C7 1.374(11) .
C3 C4 1.393(11) .
C3 C8 1.537(12) .
C4 C5 1.341(13) .
C4 H4 0.9300 .
C5 C6 1.349(13) .
C5 H5 0.9300 .
C6 C7 1.384(11) .
C6 H6 0.9300 .
C7 H7 0.9300 .
C8 H8A 0.9600 .
C8 H8B 0.9600 .
C8 H8C 0.9600 .
C9 O2 1.275(8) .
C9 N2 1.293(8) 2_665
C9 C10 1.507(10) .
C10 C11 1.381(11) .
C10 C15 1.378(11) .
C11 C12 1.415(12) .
C11 C16 1.516(12) .
C12 C13 1.354(15) .
C12 H12 0.9300 .
C13 C14 1.377(15) .
C13 H13 0.9300 .
C14 C15 1.379(11) .
C14 H14 0.9300 .
C15 H15 0.9300 .
C16 H16A 0.9600 .
C16 H16B 0.9600 .
C16 H16C 0.9600 .
C17 O3 1.276(8) .
C17 N3 1.299(9) 2_655
C17 C18 1.472(10) .
C18 C23 1.369(12) .
C18 C19 1.419(12) .
C19 C20 1.393(13) .
C19 C24 1.512(14) .
C20 C21 1.356(16) .
C20 H20 0.9300 .
C21 C22 1.395(17) .
C21 H21 0.9300 .
C22 C23 1.387(14) .
C22 H22 0.9300 .
C23 H23 0.9300 .
C24 H24A 0.9600 .
C24 H24B 0.9600 .
C24 H24C 0.9600 .
C25 O4 1.273(8) .
C25 N4 1.303(9) 2_655
C25 C26 1.507(11) .
C26 C31 1.372(12) .
C26 C27 1.407(13) .
C27 C28 1.401(13) .
C27 C32 1.486(14) .
C28 C29 1.33(2) .
C28 H28 0.9300 .
C29 C30 1.383(18) .
C29 H29 0.9300 .
C30 C31 1.427(13) .
C30 H30 0.9300 .
C31 H31 0.9300 .
C32 H32A 0.9600 .
C32 H32B 0.9600 .
C32 H32C 0.9600 .
C33 N5 1.280(8) 2_576
C33 O5 1.282(8) .
C33 C34 1.506(9) .
C34 C35 1.394(10) .
C34 C39 1.388(10) .
C35 C36 1.404(11) .
C35 C40 1.528(11) .
C36 C37 1.358(12) .
C36 H36 0.9300 .
C37 C38 1.371(12) .
C37 H37 0.9300 .
C38 C39 1.371(11) .
C38 H38 0.9300 .
C39 H39 0.9300 .
C40 H40A 0.9600 .
C40 H40B 0.9600 .
C40 H40C 0.9600 .
C41 O6 1.299(8) 2_576
C41 N6 1.301(8) .
C41 C42 1.468(10) .
C42 C47 1.373(11) .
C42 C43 1.409(11) .
C43 C44 1.399(12) .
C43 C48 1.488(12) .
C44 C45 1.348(15) .
C44 H44 0.9300 .
C45 C46 1.349(16) .
C45 H45 0.9300 .
C46 C47 1.422(13) .
C46 H46 0.9300 .
C47 H47 0.9300 .
C48 H48A 0.9600 .
C48 H48B 0.9600 .
C48 H48C 0.9600 .
C49 N8 1.275(8) 2_566
C49 O7 1.304(8) .
C49 C50 1.489(9) .
C50 C51 1.374(10) .
C50 C55 1.351(10) .
C51 C52 1.364(11) .
C51 C56 1.499(12) .
C56 H56A 0.9600 .
C56 H56B 0.9600 .
C56 H56C 0.9600 .
C52 C53 1.355(13) .
C52 H52 0.9300 .
C53 C54 1.377(13) .
C53 H53 0.9300 .
C54 C55 1.401(11) .
C54 H54 0.9300 .
C55 H55 0.9300 .
C57 O8 1.278(7) .
C57 N7 1.311(8) 2_566
C57 C58 1.478(9) .
C58 C63 1.374(10) .
C58 C59 1.402(10) .
C59 C60 1.394(11) .
C59 C64 1.494(10) .
C60 C61 1.373(12) .
C60 H60 0.9300 .
C61 C62 1.363(12) .
C61 H61 0.9300 .
C62 C63 1.366(11) .
C62 H62 0.9300 .
C63 H63 0.9300 .
C64 H64A 0.9600 .
C64 H64B 0.9600 .
C64 H64C 0.9600 .
I1 Ru2 2.8517(8) .
I1 Ru1 2.8908(8) .
I2 Ru3 2.8950(8) .
I2 Ru4 2.9447(7) .
O1 Ru1 2.045(4) .
O2 Ru1 2.038(5) .
O3 Ru2 2.048(5) .
O4 Ru2 2.045(5) .
O5 Ru3 2.039(5) .
O6 C41 1.299(8) 2_576
O6 Ru3 2.037(5) .
O7 Ru4 2.042(5) .
O8 Ru4 2.031(4) .
N1 C1 1.297(8) 2_665
N1 Ru1 2.024(6) .
N1 H1 0.8600 .
N2 C9 1.293(8) 2_665
N2 Ru1 2.032(6) .
N2 H2 0.8600 .
N3 C17 1.299(9) 2_655
N3 Ru2 2.027(6) .
N3 H3 0.8600 .
N4 C25 1.303(9) 2_655
N4 Ru2 2.026(6) .
N4 H4A 0.8600 .
N5 C33 1.280(8) 2_576
N5 Ru3 2.027(6) .
N5 H5A 0.8600 .
N6 Ru3 2.029(6) .
N6 H6A 0.8600 .
N7 C57 1.311(8) 2_566
N7 Ru4 2.028(5) .
N7 H7A 0.8600 .
N8 C49 1.275(8) 2_566
N8 Ru4 2.024(5) .
N8 H8 0.8600 .
Ru1 Ru1 2.3001(11) 2_665
Ru2 Ru2 2.3106(12) 2_655
Ru3 Ru3 2.3097(12) 2_576
Ru4 Ru4 2.3079(10) 2_566

loop_
_geom_torsion_atom_site_label_1
_geom_torsion_atom_site_label_2
_geom_torsion_atom_site_label_3
_geom_torsion_atom_site_label_4
_geom_torsion
_geom_torsion_site_symmetry_1
_geom_torsion_site_symmetry_4
O1 C1 C2 C3 108.7(9) . .
N1 C1 C2 C3 -69.1(11) 2_665 .
O1 C1 C2 C7 -65.2(10) . .
N1 C1 C2 C7 117.0(9) 2_665 .
C7 C2 C3 C4 -4.0(14) . .
C1 C2 C3 C4 -177.5(8) . .
C7 C2 C3 C8 170.9(9) . .
C1 C2 C3 C8 -2.7(13) . .
C2 C3 C4 C5 3.9(16) . .
C8 C3 C4 C5 -171.0(10) . .
C3 C4 C5 C6 -1.6(18) . .
C4 C5 C6 C7 -0.7(18) . .
C5 C6 C7 C2 0.6(17) . .
C3 C2 C7 C6 1.8(15) . .
C1 C2 C7 C6 175.6(9) . .
O2 C9 C10 C11 42.2(10) . .
N2 C9 C10 C11 -138.5(8) 2_665 .
O2 C9 C10 C15 -131.6(8) . .
N2 C9 C10 C15 47.8(10) 2_665 .
C15 C10 C11 C12 -0.8(13) . .
C9 C10 C11 C12 -174.6(8) . .
C15 C10 C11 C16 -177.6(9) . .
C9 C10 C11 C16 8.7(13) . .
C10 C11 C12 C13 1.5(17) . .
C16 C11 C12 C13 178.3(11) . .
C11 C12 C13 C14 -1(2) . .
C12 C13 C14 C15 0(2) . .
C13 C14 C15 C10 0.6(17) . .
C11 C10 C15 C14 -0.2(14) . .
C9 C10 C15 C14 173.8(8) . .
O3 C17 C18 C23 128.7(9) . .
N3 C17 C18 C23 -52.7(12) 2_655 .
O3 C17 C18 C19 -53.6(11) . .
N3 C17 C18 C19 125.0(9) 2_655 .
C23 C18 C19 C20 -3.5(14) . .
C17 C18 C19 C20 178.9(8) . .
C23 C18 C19 C24 176.1(10) . .
C17 C18 C19 C24 -1.5(14) . .
C18 C19 C20 C21 1.3(17) . .
C24 C19 C20 C21 -178.3(12) . .
C19 C20 C21 C22 -1(2) . .
C20 C21 C22 C23 2(2) . .
C19 C18 C23 C22 4.8(15) . .
C17 C18 C23 C22 -177.6(9) . .
C21 C22 C23 C18 -3.9(19) . .
O4 C25 C26 C31 -129.8(8) . .
N4 C25 C26 C31 48.4(11) 2_655 .
O4 C25 C26 C27 51.2(11) . .
N4 C25 C26 C27 -130.7(9) 2_655 .
C31 C26 C27 C28 0.4(14) . .
C25 C26 C27 C28 179.4(8) . .
C31 C26 C27 C32 -179.6(10) . .
C25 C26 C27 C32 -0.6(15) . .
C26 C27 C28 C29 1.0(18) . .
C32 C27 C28 C29 -179.1(13) . .
C27 C28 C29 C30 0(2) . .
C28 C29 C30 C31 -2(2) . .
C27 C26 C31 C30 -2.4(14) . .
C25 C26 C31 C30 178.6(8) . .
C29 C30 C31 C26 3.2(16) . .
N5 C33 C34 C35 -147.6(7) 2_576 .
O5 C33 C34 C35 34.5(10) . .
N5 C33 C34 C39 32.5(10) 2_576 .
O5 C33 C34 C39 -145.3(7) . .
C39 C34 C35 C36 0.1(12) . .
C33 C34 C35 C36 -179.7(7) . .
C39 C34 C35 C40 -179.9(8) . .
C33 C34 C35 C40 0.3(12) . .
C34 C35 C36 C37 0.4(14) . .
C40 C35 C36 C37 -179.6(10) . .
C35 C36 C37 C38 -0.7(17) . .
C36 C37 C38 C39 0.4(16) . .
C37 C38 C39 C34 0.2(14) . .
C35 C34 C39 C38 -0.4(12) . .
C33 C34 C39 C38 179.4(7) . .
O6 C41 C42 C47 -141.6(8) 2_576 .
N6 C41 C42 C47 39.6(11) . .
O6 C41 C42 C43 37.5(11) 2_576 .
N6 C41 C42 C43 -141.4(8) . .
C47 C42 C43 C44 1.0(13) . .
C41 C42 C43 C44 -178.0(8) . .
C47 C42 C43 C48 -178.0(9) . .
C41 C42 C43 C48 3.0(13) . .
C42 C43 C44 C45 -2.0(16) . .
C48 C43 C44 C45 177.0(11) . .
C43 C44 C45 C46 3(2) . .
C44 C45 C46 C47 -2.1(19) . .
C43 C42 C47 C46 -0.7(14) . .
C41 C42 C47 C46 178.4(8) . .
C45 C46 C47 C42 1.2(16) . .
N8 C49 C50 C51 -62.1(11) 2_566 .
O7 C49 C50 C51 118.0(9) . .
N8 C49 C50 C55 118.2(9) 2_566 .
O7 C49 C50 C55 -61.7(10) . .
C55 C50 C51 C52 -0.5(14) . .
C49 C50 C51 C52 179.8(9) . .
C55 C50 C51 C56 178.3(10) . .
C49 C50 C51 C56 -1.4(14) . .
C50 C51 C52 C53 1.9(16) . .
C56 C51 C52 C53 -176.9(11) . .
C51 C52 C53 C54 -4.7(18) . .
C52 C53 C54 C55 5.8(17) . .
C51 C50 C55 C54 1.8(14) . .
C49 C50 C55 C54 -178.5(8) . .
C53 C54 C55 C50 -4.4(16) . .
O8 C57 C58 C63 -126.5(8) . .
N7 C57 C58 C63 51.8(10) 2_566 .
O8 C57 C58 C59 52.8(10) . .
N7 C57 C58 C59 -128.9(8) 2_566 .
C63 C58 C59 C60 0.1(12) . .
C57 C58 C59 C60 -179.2(7) . .
C63 C58 C59 C64 -176.3(8) . .
C57 C58 C59 C64 4.3(12) . .
C58 C59 C60 C61 2.1(13) . .
C64 C59 C60 C61 178.7(9) . .
C59 C60 C61 C62 -2.0(15) . .
C60 C61 C62 C63 -0.4(16) . .
C59 C58 C63 C62 -2.5(13) . .
C57 C58 C63 C62 176.8(8) . .
C61 C62 C63 C58 2.7(15) . .
N1 C1 O1 Ru1 4.3(9) 2_665 .
C2 C1 O1 Ru1 -173.5(5) . .
N2 C9 O2 Ru1 -0.2(9) 2_665 .
C10 C9 O2 Ru1 179.2(4) . .
N3 C17 O3 Ru2 -8.2(10) 2_655 .
C18 C17 O3 Ru2 170.4(5) . .
N4 C25 O4 Ru2 8.9(10) 2_655 .
C26 C25 O4 Ru2 -173.0(6) . .
N5 C33 O5 Ru3 7.1(9) 2_576 .
C34 C33 O5 Ru3 -175.0(5) . .
N8 C49 O7 Ru4 3.5(9) 2_566 .
C50 C49 O7 Ru4 -176.6(5) . .
N7 C57 O8 Ru4 2.3(9) 2_566 .
C58 C57 O8 Ru4 -179.4(5) . .
O6 C41 N6 Ru3 -4.3(9) 2_576 .
C42 C41 N6 Ru3 174.5(5) . .
C1 N1 Ru1 O2 -92.4(5) 2_665 .
C1 N1 Ru1 O1 -6(8) 2_665 .
C1 N1 Ru1 N2 85.9(6) 2_665 .
C1 N1 Ru1 Ru1 -2.4(5) 2_665 2_665
C1 N1 Ru1 I1 -177.1(5) 2_665 .
C9 O2 Ru1 N1 85.3(5) . .
C9 O2 Ru1 O1 -93.1(5) . .
C9 O2 Ru1 N2 -50(5) . .
C9 O2 Ru1 Ru1 -1.5(5) . 2_665
C9 O2 Ru1 I1 173.3(5) . .
C1 O1 Ru1 N1 1(8) . .
C1 O1 Ru1 O2 88.0(5) . .
C1 O1 Ru1 N2 -90.4(5) . .
C1 O1 Ru1 Ru1 -2.1(5) . 2_665
C1 O1 Ru1 I1 172.6(5) . .
C9 N2 Ru1 N1 -84.0(5) 2_665 .
C9 N2 Ru1 O2 51(5) 2_665 .
C9 N2 Ru1 O1 94.4(5) 2_665 .
C9 N2 Ru1 Ru1 2.8(5) 2_665 2_665
C9 N2 Ru1 I1 -172.2(5) 2_665 .
Ru2 I1 Ru1 N1 -88.86(16) . .
Ru2 I1 Ru1 O2 179.55(14) . .
Ru2 I1 Ru1 O1 91.39(14) . .
Ru2 I1 Ru1 N2 1.21(15) . .
Ru2 I1 Ru1 Ru1 -135.4(3) . 2_665
C17 N3 Ru2 N4 86.7(6) 2_655 .
C17 N3 Ru2 O4 -91.6(6) 2_655 .
C17 N3 Ru2 O3 -47(4) 2_655 .
C17 N3 Ru2 Ru2 0.4(6) 2_655 2_655
C17 N3 Ru2 I1 175.1(6) 2_655 .
C25 N4 Ru2 N3 -89.1(6) 2_655 .
C25 N4 Ru2 O4 43(6) 2_655 .
C25 N4 Ru2 O3 88.5(6) 2_655 .
C25 N4 Ru2 Ru2 -2.1(6) 2_655 2_655
C25 N4 Ru2 I1 -179.3(6) 2_655 .
C25 O4 Ru2 N3 81.3(6) . .
C25 O4 Ru2 N4 -51(6) . .
C25 O4 Ru2 O3 -96.3(5) . .
C25 O4 Ru2 Ru2 -5.8(5) . 2_655
C25 O4 Ru2 I1 171.6(5) . .
C17 O3 Ru2 N3 54(4) . .
C17 O3 Ru2 N4 -80.1(6) . .
C17 O3 Ru2 O4 98.3(5) . .
C17 O3 Ru2 Ru2 6.4(5) . 2_655
C17 O3 Ru2 I1 -168.4(5) . .
Ru1 I1 Ru2 N3 146.93(17) . .
Ru1 I1 Ru2 N4 -119.27(18) . .
Ru1 I1 Ru2 O4 59.17(15) . .
Ru1 I1 Ru2 O3 -30.80(14) . .
Ru1 I1 Ru2 Ru2 -147.4(4) . 2_655
C41 N6 Ru3 O6 -48(4) . .
C41 N6 Ru3 N5 86.3(6) . .
C41 N6 Ru3 O5 -91.1(6) . .
C41 N6 Ru3 Ru3 0.0(6) . 2_576
C41 N6 Ru3 I2 175.5(6) . .
C41 O6 Ru3 N6 54(4) 2_576 .
C41 O6 Ru3 N5 -80.8(5) 2_576 .
C41 O6 Ru3 O5 96.7(5) 2_576 .
C41 O6 Ru3 Ru3 5.7(5) 2_576 2_576
C41 O6 Ru3 I2 -169.9(5) 2_576 .
C33 N5 Ru3 N6 -85.5(6) 2_576 .
C33 N5 Ru3 O6 92.2(6) 2_576 .
C33 N5 Ru3 O5 53(3) 2_576 .
C33 N5 Ru3 Ru3 1.0(5) 2_576 2_576
C33 N5 Ru3 I2 -176.6(5) 2_576 .
C33 O5 Ru3 N6 80.5(5) . .
C33 O5 Ru3 O6 -97.3(5) . .
C33 O5 Ru3 N5 -58(3) . .
C33 O5 Ru3 Ru3 -6.3(5) . 2_576
C33 O5 Ru3 I2 171.6(5) . .
Ru4 I2 Ru3 N6 138.92(16) . .
Ru4 I2 Ru3 O6 -38.85(14) . .
Ru4 I2 Ru3 N5 -126.94(15) . .
Ru4 I2 Ru3 O5 50.07(14) . .
Ru4 I2 Ru3 Ru3 -156.0(5) . 2_576
C57 O8 Ru4 N7 -21(7) . .
C57 O8 Ru4 O7 87.4(5) . .
C57 O8 Ru4 N8 -90.9(5) . .
C57 O8 Ru4 Ru4 -1.7(5) . 2_566
C57 O8 Ru4 I2 177.9(5) . .
C57 N7 Ru4 O8 19(7) 2_566 .
C57 N7 Ru4 O7 -89.3(6) 2_566 .
C57 N7 Ru4 N8 88.9(6) 2_566 .
C57 N7 Ru4 Ru4 -0.3(5) 2_566 2_566
C57 N7 Ru4 I2 -179.9(5) 2_566 .
C49 O7 Ru4 O8 -94.3(5) . .
C49 O7 Ru4 N7 84.0(5) . .
C49 O7 Ru4 N8 -43(5) . .
C49 O7 Ru4 Ru4 -3.0(5) . 2_566
C49 O7 Ru4 I2 176.5(5) . .
C49 N8 Ru4 O8 91.7(5) 2_566 .
C49 N8 Ru4 N7 -86.7(5) 2_566 .
C49 N8 Ru4 O7 40(5) 2_566 .
C49 N8 Ru4 Ru4 0.3(5) 2_566 2_566
C49 N8 Ru4 I2 -179.1(5) 2_566 .
Ru3 I2 Ru4 O8 -177.43(13) . .
Ru3 I2 Ru4 N7 3.14(16) . .
Ru3 I2 Ru4 O7 -87.53(15) . .
Ru3 I2 Ru4 N8 93.88(15) . .
Ru3 I2 Ru4 Ru4 -33(4) . 2_566
